data_1520935
loop_
_publ_author_name
'Charkin, D.O.'
'Berdonosov, P.S.'
'Dolgikh, V.A.'
'Lightfoot, P.'

_publ_section_title
;
 Novel lanthanoid-cadmium oxide pnictides with the tetragonal La O Ag S
 structure
;
_journal_name_full 'Journal of Alloys Compd.'
_journal_page_first 118
_journal_page_last 123
_journal_volume 292
_journal_year 1999
_chemical_formula_sum 'As Cd Ce O'
_chemical_name_systematic 'Ce Cd O As'
_space_group_IT_number 129
_symmetry_space_group_name_Hall '-P 4a 2a'
_symmetry_space_group_name_H-M 'P 4/n m m :2'
_cell_angle_alpha 90
_cell_angle_beta 90
_cell_angle_gamma 90
_cell_formula_units_Z 2
_cell_length_a 4.1852
_cell_length_b 4.1852
_cell_length_c 9.1595
_cell_volume 160.437
_citation_journal_id_ASTM JALCEU
_cod_data_source_file Charkin_JALCEU_1999_11.cif
_cod_data_source_block As1Cd1Ce1O1
_cod_original_cell_volume 160.4369
_cod_original_formula_sum 'As1 Cd1 Ce1 O1'
_cod_database_code 1520935

loop_
_symmetry_equiv_pos_as_xyz
x,y,z
-y+1/2,x,z
-x+1/2,-y+1/2,z
y,-x+1/2,z
x+1/2,-y,-z
y+1/2,x+1/2,-z
-x,y+1/2,-z
-y,-x,-z
-x,-y,-z
y-1/2,-x,-z
x-1/2,y-1/2,-z
-y,x-1/2,-z
-x-1/2,y,z
-y-1/2,-x-1/2,z
x,-y-1/2,z
y,x,z

loop_
_atom_site_label
_atom_site_type_symbol
_atom_site_fract_x
_atom_site_fract_y
_atom_site_fract_z
_atom_site_occupancy
_atom_site_U_iso_or_equiv
Ce1 Ce+3 0.25 0.25 0.1239 1 0.0
As1 As-3 0.25 0.25 0.6951 1 0.0
Cd1 Cd+2 0.75 0.25 0.5 1 0.0
O1 O-2 0.75 0.25 0 1 0.0
